data_7100883
loop_
_publ_author_name
'C. Aakeroy'
'John Desper'
'Benjamin M. T. Scott'

_publ_section_title
;
Balancing supramolecular reagents for reliable
formation of co-crystals
;
_journal_name_full 'Chemical Communications'
_journal_paper_doi 10.1039/b517118k
_journal_year 2006
_chemical_formula_moiety
;
(C11 H11 N3 O) (C7 H5 O2 F)
;
_chemical_formula_sum 'C18 H16 F N3 O3'
_chemical_formula_weight 341.34
_space_group_IT_number 14
_symmetry_cell_setting monoclinic
_symmetry_space_group_name_Hall '-P 2yn'
_symmetry_space_group_name_H-M 'P 1 21/n 1'
_cell_angle_alpha 90.00
_cell_angle_beta 90.541(2)
_cell_angle_gamma 90.00
_cell_formula_units_Z 4
_cell_length_a 4.3453(7)
_cell_length_b 10.8147(17)
_cell_length_c 34.003(5)
_cell_measurement_temperature 100(2)
_cell_volume 1597.8(4)
_diffrn_ambient_temperature 100(2)
_exptl_crystal_density_diffrn 1.419
_cod_depositor_comments
;
The following automatic conversions were performed:
'_symmetry_cell_setting' value 'Monoclinic' changed to 'monoclinic'
according to '/home/saulius/struct/CIF-dictionaries/cif_core.dic'
dictionary named 'cif_core.dic' version 2.4.1 from 2010-06-29.

Automatic conversion script
Id: cif_fix_enum 1527 2010-12-29 10:47:43Z saulius 
;
_cod_original_sg_symbol_H-M 'P 21/n'
_cod_database_code 7100883

loop_
_symmetry_equiv_pos_as_xyz
'x, y, z'
'-x+1/2, y+1/2, -z+1/2'
'-x, -y, -z'
'x-1/2, -y-1/2, z-1/2'

loop_
_atom_site_label
_atom_site_type_symbol
_atom_site_fract_x
_atom_site_fract_y
_atom_site_fract_z
_atom_site_U_iso_or_equiv
_atom_site_adp_type
_atom_site_occupancy
_atom_site_symmetry_multiplicity
_atom_site_calc_flag
_atom_site_refinement_flags
_atom_site_disorder_assembly
_atom_site_disorder_group
C11 C 0.1501(4) 0.27596(14) 0.52906(5) 0.0209(4) Uani 1 1 d . . .
C17 C 0.3260(4) 0.30326(15) 0.56578(5) 0.0229(4) Uani 1 1 d . . .
N17 N 0.3653(4) 0.21420(14) 0.59206(5) 0.0270(3) Uani 1 1 d . . .
H17A H 0.481(5) 0.2347(18) 0.6146(6) 0.032 Uiso 1 1 d . . .
H17B H 0.293(4) 0.1378(19) 0.5892(6) 0.032 Uiso 1 1 d . . .
O17 O 0.4347(3) 0.40946(10) 0.57113(4) 0.0303(3) Uani 1 1 d . . .
C12 C -0.0264(4) 0.16905(15) 0.52427(5) 0.0234(4) Uani 1 1 d . . .
H12 H -0.0356 0.1098 0.5449 0.028 Uiso 1 1 calc R . .
C13 C -0.1875(4) 0.14941(15) 0.48969(5) 0.0234(4) Uani 1 1 d . . .
H13 H -0.3070 0.0764 0.4867 0.028 Uiso 1 1 calc R . .
C14 C -0.1781(4) 0.23451(15) 0.45914(5) 0.0205(4) Uani 1 1 d . . .
C15 C -0.0008(4) 0.34077(15) 0.46389(5) 0.0225(4) Uani 1 1 d . . .
H15 H 0.0083 0.3999 0.4433 0.027 Uiso 1 1 calc R . .
C16 C 0.1621(4) 0.36067(15) 0.49845(5) 0.0219(4) Uani 1 1 d . . .
H16 H 0.2836 0.4332 0.5013 0.026 Uiso 1 1 calc R . .
C18 C -0.3540(4) 0.21170(16) 0.42146(5) 0.0237(4) Uani 1 1 d . . .
H18A H -0.5305 0.1565 0.4269 0.028 Uiso 1 1 calc R . .
H18B H -0.4367 0.2912 0.4115 0.028 Uiso 1 1 calc R . .
N21 N -0.1620(3) 0.15565(12) 0.39141(4) 0.0197(3) Uani 1 1 d . . .
N22 N -0.1033(3) 0.03290(12) 0.39242(4) 0.0239(3) Uani 1 1 d . . .
C23 C 0.0890(4) 0.01445(16) 0.36274(5) 0.0253(4) Uani 1 1 d . . .
H23 H 0.1696 -0.0641 0.3557 0.030 Uiso 1 1 calc R . .
C24 C 0.1574(4) 0.12376(16) 0.34329(5) 0.0254(4) Uani 1 1 d . . .
H24 H 0.2900 0.1347 0.3215 0.031 Uiso 1 1 calc R . .
C25 C -0.0085(4) 0.21224(15) 0.36248(5) 0.0228(4) Uani 1 1 d . . .
H25 H -0.0141 0.2980 0.3564 0.027 Uiso 1 1 calc R . .
C31 C 0.8695(4) 0.46564(15) 0.69908(5) 0.0228(4) Uani 1 1 d . . .
C37 C 0.7476(4) 0.41178(15) 0.66183(5) 0.0254(4) Uani 1 1 d . A .
O31 O 0.6640(3) 0.49208(11) 0.63494(4) 0.0331(3) Uani 1 1 d . . .
H31 H 0.571(5) 0.4542(19) 0.6110(6) 0.040 Uiso 1 1 d . . .
O32 O 0.7292(3) 0.30005(11) 0.65779(4) 0.0397(4) Uani 1 1 d . . .
C32A C 0.7749(4) 0.57756(15) 0.71485(5) 0.0250(4) Uani 0.844(3) 1 d P A 1
F32 F 0.5621(3) 0.64427(11) 0.69648(3) 0.0286(4) Uiso 0.844(3) 1 d P A 1
C32B C 0.7749(4) 0.57756(15) 0.71485(5) 0.0250(4) Uani 0.156(3) 1 d P A 2
H32 H 0.6316 0.6266 0.7005 0.030 Uiso 0.156(3) 1 calc PR A 2
C33 C 0.8813(4) 0.62004(16) 0.75060(5) 0.0293(4) Uani 1 1 d . . .
H33 H 0.8114 0.6968 0.7607 0.035 Uiso 1 1 calc R A 1
C34 C 1.0911(4) 0.54974(17) 0.77161(5) 0.0312(4) Uani 1 1 d . A .
H34 H 1.1667 0.5784 0.7963 0.037 Uiso 1 1 calc R . .
C35 C 1.1913(4) 0.43783(17) 0.75688(5) 0.0299(4) Uani 1 1 d . . .
H35 H 1.3354 0.3894 0.7713 0.036 Uiso 1 1 calc R A 1
C36A C 1.0805(4) 0.39704(16) 0.72109(5) 0.0256(4) Uani 0.844(3) 1 d P A 1
H36 H 1.1500 0.3200 0.7111 0.031 Uiso 0.844(3) 1 calc PR A 1
C36B C 1.0805(4) 0.39704(16) 0.72109(5) 0.0256(4) Uani 0.156(3) 1 d P A 2
F36 F 1.1947(16) 0.3055(7) 0.7068(2) 0.038(2) Uiso 0.156(3) 1 d P A 2

loop_
_atom_site_aniso_label
_atom_site_aniso_U_11
_atom_site_aniso_U_22
_atom_site_aniso_U_33
_atom_site_aniso_U_23
_atom_site_aniso_U_13
_atom_site_aniso_U_12
C11 0.0222(8) 0.0175(8) 0.0229(9) -0.0019(7) 0.0035(7) 0.0039(6)
C17 0.0274(9) 0.0180(9) 0.0234(9) -0.0016(7) 0.0029(7) 0.0027(7)
N17 0.0379(9) 0.0172(7) 0.0260(8) 0.0013(6) -0.0051(7) -0.0028(6)
O17 0.0437(8) 0.0171(6) 0.0298(7) 0.0010(5) -0.0076(6) -0.0041(5)
C12 0.0259(9) 0.0197(8) 0.0245(9) 0.0038(7) 0.0041(7) -0.0001(7)
C13 0.0227(8) 0.0204(8) 0.0271(9) -0.0007(7) 0.0037(7) -0.0039(7)
C14 0.0186(8) 0.0197(8) 0.0232(9) -0.0013(7) 0.0045(6) 0.0048(6)
C15 0.0269(9) 0.0165(8) 0.0241(9) 0.0025(7) 0.0047(7) 0.0042(7)
C16 0.0247(8) 0.0155(8) 0.0254(9) -0.0024(7) 0.0025(7) 0.0010(7)
C18 0.0204(8) 0.0234(9) 0.0273(9) 0.0000(7) 0.0030(7) 0.0028(7)
N21 0.0223(7) 0.0156(7) 0.0212(7) 0.0011(6) -0.0012(6) 0.0008(5)
N22 0.0282(7) 0.0172(7) 0.0263(8) 0.0022(6) -0.0012(6) 0.0016(6)
C23 0.0282(9) 0.0221(9) 0.0255(9) -0.0034(7) -0.0035(7) 0.0047(7)
C24 0.0279(9) 0.0272(9) 0.0212(9) -0.0020(7) 0.0022(7) -0.0021(7)
C25 0.0272(8) 0.0191(8) 0.0221(8) 0.0022(7) -0.0022(7) -0.0034(7)
C31 0.0222(8) 0.0201(8) 0.0262(9) 0.0011(7) 0.0050(7) -0.0048(7)
C37 0.0291(9) 0.0188(9) 0.0284(9) 0.0000(7) 0.0013(7) -0.0005(7)
O31 0.0520(8) 0.0188(6) 0.0284(7) 0.0027(5) -0.0093(6) -0.0060(6)
O32 0.0620(9) 0.0190(7) 0.0379(8) -0.0024(6) -0.0160(7) 0.0018(6)
C32A 0.0233(8) 0.0203(9) 0.0315(10) 0.0032(7) 0.0039(7) -0.0032(7)
C32B 0.0233(8) 0.0203(9) 0.0315(10) 0.0032(7) 0.0039(7) -0.0032(7)
C33 0.0327(10) 0.0218(9) 0.0338(10) -0.0062(8) 0.0116(8) -0.0089(7)
C34 0.0317(10) 0.0359(10) 0.0261(10) -0.0017(8) 0.0031(8) -0.0137(8)
C35 0.0268(9) 0.0333(10) 0.0298(10) 0.0052(8) 0.0004(8) -0.0055(8)
C36A 0.0252(9) 0.0228(9) 0.0288(9) 0.0004(7) 0.0045(7) -0.0028(7)
C36B 0.0252(9) 0.0228(9) 0.0288(9) 0.0004(7) 0.0045(7) -0.0028(7)

loop_
_geom_bond_atom_site_label_1
_geom_bond_atom_site_label_2
_geom_bond_distance
_geom_bond_site_symmetry_2
_geom_bond_publ_flag
C11 C16 1.388(2) . ?
C11 C12 1.396(2) . ?
C11 C17 1.488(2) . ?
C17 O17 1.254(2) . ?
C17 N17 1.324(2) . ?
N17 H17A 0.94(2) . ?
N17 H17B 0.89(2) . ?
C12 C13 1.379(2) . ?
C12 H12 0.9500 . ?
C13 C14 1.389(2) . ?
C13 H13 0.9500 . ?
C14 C15 1.392(2) . ?
C14 C18 1.506(2) . ?
C15 C16 1.383(2) . ?
C15 H15 0.9500 . ?
C16 H16 0.9500 . ?
C18 N21 1.457(2) . ?
C18 H18A 0.9900 . ?
C18 H18B 0.9900 . ?
N21 C25 1.341(2) . ?
N21 N22 1.3522(19) . ?
N22 C23 1.331(2) . ?
C23 C24 1.388(2) . ?
C23 H23 0.9500 . ?
C24 C25 1.368(2) . ?
C24 H24 0.9500 . ?
C25 H25 0.9500 . ?
C31 C32A 1.388(2) . ?
C31 C36A 1.392(2) . ?
C31 C37 1.487(2) . ?
C37 O32 1.219(2) . ?
C37 O31 1.310(2) . ?
O31 H31 1.00(2) . ?
C32A F32 1.325(2) . ?
C32A C33 1.376(3) . ?
C33 C34 1.381(3) . ?
C33 H33 0.9500 . ?
C34 C35 1.382(3) . ?
C34 H34 0.9500 . ?
C35 C36A 1.377(2) . ?
C35 H35 0.9500 . ?
C36A H36 0.9500 . ?
